data_4022409
loop_
_publ_author_name
'Yasuo Norikane'
'Kogorou Kitamoto'
'Nobuyuki Tamaoki'

_publ_contact_author_address
;
Institute for Materials and Chemical Process
National Institute of Advanced Industrial Science and Technology
1-1 higashi tsukuba ibaraki Japan 305-8565
;
_publ_contact_author_email n.tamaoki@aist.go.jp
_publ_contact_author_fax ' +81-298-61-4673'
_publ_contact_author_name ' Nobuyuki Tamaoki '
_publ_contact_author_phone ' +81-298-61-4671'
_publ_section_title
;
 Novel Crystal Structure, Cis-Trans Isomerization,
 and Host Property of Meta-Substituted Macrocyclic
 Azobenzenes with the Shortest Linkers
;
_journal_name_full 'Journal of Organic Chemistry'
_journal_page_first 8291
_journal_page_last 8304
_journal_paper_doi 10.1021/jo0341160
_journal_volume 68
_journal_year 2003
_chemical_formula_sum 'C26 H20 N4'
_chemical_formula_weight 388.47
_chemical_name_common
;
cis,trans-[1.1](3,3')-Azobenzenophane
;
_space_group_IT_number 19
_symmetry_cell_setting orthorhombic
_symmetry_Int_Tables_number 19
_symmetry_space_group_name_Hall 'P 2ac 2ab'
_symmetry_space_group_name_H-M 'P 21 21 21'
_cell_angle_alpha 90
_cell_angle_beta 90
_cell_angle_gamma 90
_cell_formula_units_Z 8
_cell_length_a 11.096(3)
_cell_length_b 40.91(2)
_cell_length_c 9.121(2)
_cell_measurement_reflns_used 25
_cell_measurement_temperature 243.2
_cell_measurement_theta_max 10.4
_cell_measurement_theta_min 9.4
_cell_volume 4140(2)
_computing_cell_refinement 'MSC/AFC Diffractometer Control'
_computing_data_collection 'MSC/AFC Diffractometer Control'
_computing_data_reduction 'teXsan Ver. 1.11'
_computing_publication_material 'teXsan Ver. 1.11'
_computing_structure_refinement 'teXsan Ver. 1.10'
_computing_structure_solution DirectMethod
_diffrn_measured_fraction_theta_full 0.9912
_diffrn_measured_fraction_theta_max 0.9912
_diffrn_measurement_device_type 'Rigaku AFC7R'
_diffrn_measurement_method \w
_diffrn_radiation_type 'Mo K\a'
_diffrn_radiation_wavelength 0.7107
_diffrn_reflns_limit_h_max 10
_diffrn_reflns_limit_h_min 0
_diffrn_reflns_limit_k_max 39
_diffrn_reflns_limit_k_min 0
_diffrn_reflns_limit_l_max 8
_diffrn_reflns_limit_l_min 0
_diffrn_reflns_number 2268
_diffrn_reflns_theta_full 20.03
_diffrn_reflns_theta_max 20.03
_diffrn_standards_decay_% 0.00
_diffrn_standards_interval_count 150
_diffrn_standards_number 3
_exptl_absorpt_coefficient_mu 0.075
_exptl_absorpt_correction_type none
_exptl_crystal_colour orange
_exptl_crystal_density_diffrn 1.246
_exptl_crystal_density_method 'not measured'
_exptl_crystal_description prizum
_exptl_crystal_size_max 0.300
_exptl_crystal_size_mid 0.070
_exptl_crystal_size_min 0.030
_refine_diff_density_max 0.20
_refine_diff_density_min -0.18
_refine_ls_extinction_method none
_refine_ls_goodness_of_fit_ref 1.026
_refine_ls_hydrogen_treatment noref
_refine_ls_number_parameters 541
_refine_ls_number_reflns 2244
_refine_ls_R_factor_gt 0.0436
_refine_ls_shift/su_max 0.0045
_refine_ls_structure_factor_coef Fsqd
_refine_ls_weighting_details 'w = 1/[\s^2^(Fo^2^) + (0.05000(Max(Fo^2^,0) + 2Fc^2^)/3)^2^]'
_refine_ls_weighting_scheme calc
_refine_ls_wR_factor_ref 0.1541
_reflns_number_gt 962
_reflns_number_total 2244
_reflns_threshold_expression F^2^>2.0\s(F^2^)
_cod_data_source_file jo0341160si20030204_124526_2.cif
_cod_data_source_block 2(t,c)
_cod_original_sg_symbol_H-M 'P 21 21 21   '
_cod_original_formula_sum 'C26 H20 N4 '
_cod_database_code 4022409

loop_
_symmetry_equiv_pos_as_xyz
x,y,z
1/2-x,-y,1/2+z
1/2+x,1/2-y,-z
-x,1/2+y,1/2-z

loop_
_atom_site_label
_atom_site_type_symbol
_atom_site_fract_x
_atom_site_fract_y
_atom_site_fract_z
_atom_site_U_iso_or_equiv
_atom_site_adp_type
_atom_site_occupancy
_atom_site_calc_flag
N(1) N 0.8070(10) 0.3258(2) 0.651(1) 0.057(4) Uani 1.00 d
N(2) N 0.842(1) 0.2974(3) 0.639(1) 0.061(4) Uani 1.00 d
N(3) N 0.501(1) 0.4143(4) 0.297(2) 0.087(5) Uani 1.00 d
N(4) N 0.530(1) 0.4400(3) 0.368(2) 0.075(5) Uani 1.00 d
N(5) N 0.492(1) 0.4381(4) -0.133(2) 0.107(7) Uani 1.00 d
N(6) N 0.441(2) 0.4604(4) -0.059(2) 0.115(8) Uani 1.00 d
N(7) N 0.221(1) 0.3296(3) 0.153(2) 0.068(5) Uani 1.00 d
N(8) N 0.193(1) 0.3014(3) 0.119(1) 0.057(4) Uani 1.00 d
C(1) C 0.881(1) 0.3488(3) 0.733(2) 0.052(5) Uani 1.00 d
C(2) C 0.989(1) 0.3438(3) 0.800(2) 0.064(6) Uani 1.00 d
C(3) C 1.044(1) 0.3706(4) 0.858(2) 0.072(6) Uani 1.00 d
C(4) C 0.998(2) 0.4021(4) 0.848(2) 0.076(6) Uani 1.00 d
C(5) C 0.887(1) 0.4071(3) 0.776(2) 0.061(6) Uani 1.00 d
C(6) C 0.833(1) 0.3796(3) 0.723(2) 0.059(5) Uani 1.00 d
C(7) C 0.829(1) 0.4408(3) 0.766(2) 0.071(6) Uani 1.00 d
C(8) C 0.794(2) 0.4502(3) 0.616(2) 0.052(5) Uani 1.00 d
C(9) C 0.861(1) 0.4725(3) 0.538(2) 0.060(5) Uani 1.00 d
C(10) C 0.825(2) 0.4825(3) 0.403(2) 0.066(6) Uani 1.00 d
C(11) C 0.722(2) 0.4710(4) 0.337(2) 0.079(6) Uani 1.00 d
C(12) C 0.654(1) 0.4478(3) 0.414(2) 0.056(6) Uani 1.00 d
C(13) C 0.685(1) 0.4384(3) 0.556(2) 0.055(5) Uani 1.00 d
C(14) C 0.583(2) 0.3894(4) 0.248(2) 0.061(6) Uani 1.00 d
C(15) C 0.684(2) 0.3966(3) 0.171(2) 0.066(6) Uani 1.00 d
C(16) C 0.746(2) 0.3717(4) 0.108(2) 0.083(6) Uani 1.00 d
C(17) C 0.708(2) 0.3397(4) 0.116(2) 0.081(6) Uani 1.00 d
C(18) C 0.604(2) 0.3327(3) 0.195(2) 0.076(6) Uani 1.00 d
C(19) C 0.536(1) 0.3579(4) 0.257(2) 0.072(6) Uani 1.00 d
C(20) C 0.559(1) 0.2985(3) 0.218(2) 0.083(6) Uani 1.00 d
C(21) C 0.629(1) 0.2800(3) 0.336(2) 0.063(5) Uani 1.00 d
C(22) C 0.700(1) 0.2965(3) 0.433(2) 0.055(5) Uani 1.00 d
C(23) C 0.765(1) 0.2802(3) 0.541(2) 0.054(6) Uani 1.00 d
C(24) C 0.761(2) 0.2460(4) 0.548(2) 0.077(7) Uani 1.00 d
C(25) C 0.687(2) 0.2300(3) 0.456(2) 0.091(7) Uani 1.00 d
C(26) C 0.621(1) 0.2463(3) 0.348(2) 0.080(7) Uani 1.00 d
C(27) C 0.424(2) 0.4114(4) -0.204(2) 0.076(7) Uani 1.00 d
C(28) C 0.482(1) 0.3807(5) -0.196(2) 0.091(8) Uani 1.00 d
C(29) C 0.445(2) 0.3545(5) -0.276(2) 0.082(8) Uani 1.00 d
C(30) C 0.351(2) 0.3601(5) -0.372(2) 0.097(8) Uani 1.00 d
C(31) C 0.293(2) 0.3894(6) -0.386(3) 0.123(9) Uani 1.00 d
C(32) C 0.335(2) 0.4157(5) -0.296(3) 0.097(8) Uani 1.00 d
C(33) C 0.312(2) 0.4606(4) -0.023(3) 0.079(7) Uani 1.00 d
C(34) C 0.276(2) 0.4481(3) 0.102(2) 0.058(6) Uani 1.00 d
C(35) C 0.162(2) 0.4531(3) 0.158(2) 0.059(6) Uani 1.00 d
C(36) C 0.087(1) 0.4739(4) 0.076(2) 0.076(7) Uani 1.00 d
C(37) C 0.127(2) 0.4876(4) -0.051(3) 0.101(9) Uani 1.00 d
C(38) C 0.240(3) 0.4821(5) -0.102(3) 0.114(9) Uani 1.00 d
C(39) C 0.131(1) 0.4397(3) 0.302(2) 0.073(6) Uani 1.00 d
C(40) C 0.096(1) 0.4037(3) 0.296(2) 0.053(5) Uani 1.00 d
C(41) C -0.010(1) 0.3935(3) 0.359(2) 0.070(6) Uani 1.00 d
C(42) C -0.043(1) 0.3598(4) 0.364(2) 0.072(6) Uani 1.00 d
C(43) C 0.032(1) 0.3380(3) 0.298(2) 0.059(5) Uani 1.00 d
C(44) C 0.138(1) 0.3478(3) 0.230(2) 0.046(5) Uani 1.00 d
C(45) C 0.171(1) 0.3807(3) 0.239(2) 0.060(5) Uani 1.00 d
C(46) C 0.281(1) 0.2883(3) 0.018(2) 0.051(5) Uani 1.00 d
C(47) C 0.307(2) 0.2554(4) 0.017(2) 0.078(7) Uani 1.00 d
C(48) C 0.393(2) 0.2434(4) -0.079(3) 0.104(8) Uani 1.00 d
C(49) C 0.453(2) 0.2640(5) -0.171(2) 0.094(8) Uani 1.00 d
C(50) C 0.430(2) 0.2976(4) -0.167(2) 0.076(7) Uani 1.00 d
C(51) C 0.343(1) 0.3087(4) -0.070(2) 0.072(6) Uani 1.00 d
C(52) C 0.500(2) 0.3211(5) -0.269(2) 0.114(8) Uani 1.00 d
H(1) H 1.0232 0.3220 0.8062 0.0761 Uiso 1.00 calc
H(2) H 1.1214 0.3666 0.9116 0.0845 Uiso 1.00 calc
H(3) H 1.0457 0.4203 0.8837 0.0934 Uiso 1.00 calc
H(4) H 0.7542 0.3825 0.6719 0.0744 Uiso 1.00 calc
H(5) H 0.7580 0.4415 0.8353 0.0885 Uiso 1.00 calc
H(6) H 0.8847 0.4566 0.8121 0.0885 Uiso 1.00 calc
H(7) H 0.9375 0.4813 0.5757 0.0743 Uiso 1.00 calc
H(8) H 0.8736 0.4975 0.3455 0.0784 Uiso 1.00 calc
H(9) H 0.6906 0.4801 0.2416 0.0976 Uiso 1.00 calc
H(10) H 0.6302 0.4237 0.6132 0.0820 Uiso 1.00 calc
H(11) H 0.7134 0.4194 0.1644 0.0859 Uiso 1.00 calc
H(12) H 0.8209 0.3765 0.0476 0.1127 Uiso 1.00 calc
H(13) H 0.7475 0.3217 0.0662 0.0990 Uiso 1.00 calc
H(14) H 0.4582 0.3542 0.3110 0.1011 Uiso 1.00 calc
H(15) H 0.4713 0.2982 0.2433 0.1048 Uiso 1.00 calc
H(16) H 0.5610 0.2861 0.1246 0.1048 Uiso 1.00 calc
H(17) H 0.7091 0.3212 0.4269 0.0748 Uiso 1.00 calc
H(18) H 0.8078 0.2345 0.6248 0.1006 Uiso 1.00 calc
H(19) H 0.6783 0.2061 0.4638 0.1184 Uiso 1.00 calc
H(20) H 0.5677 0.2340 0.2746 0.1006 Uiso 1.00 calc
H(21) H 0.5539 0.3774 -0.1311 0.1101 Uiso 1.00 calc
H(22) H 0.3234 0.3417 -0.4345 0.1254 Uiso 1.00 calc
H(23) H 0.2226 0.3932 -0.4514 0.1319 Uiso 1.00 calc
H(24) H 0.2922 0.4386 -0.3005 0.1194 Uiso 1.00 calc
H(25) H 0.3338 0.4340 0.1534 0.0759 Uiso 1.00 calc
H(26) H 0.0023 0.4779 0.1056 0.1037 Uiso 1.00 calc
H(27) H 0.0769 0.5032 -0.1146 0.1266 Uiso 1.00 calc
H(28) H 0.2708 0.4936 -0.1920 0.1325 Uiso 1.00 calc
H(29) H -0.0654 0.4099 0.4065 0.0970 Uiso 1.00 calc
H(30) H -0.1173 0.3518 0.4124 0.0973 Uiso 1.00 calc
H(31) H 0.0101 0.3140 0.3009 0.0772 Uiso 1.00 calc
H(32) H 0.2510 0.3870 0.1988 0.0814 Uiso 1.00 calc
H(33) H 0.2650 0.2399 0.0818 0.1018 Uiso 1.00 calc
H(34) H 0.4130 0.2199 -0.0806 0.1162 Uiso 1.00 calc
H(35) H 0.5129 0.2552 -0.2443 0.1186 Uiso 1.00 calc
H(36) H 0.3272 0.3329 -0.0665 0.0905 Uiso 1.00 calc
H(37) H 0.5117 0.3111 -0.3623 0.1322 Uiso 1.00 calc
H(38) H 0.5847 0.3229 -0.2272 0.1322 Uiso 1.00 calc
H(39) H 0.1997 0.4429 0.3719 0.1069 Uiso 1.00 calc
H(40) H 0.0659 0.4526 0.3481 0.1069 Uiso 1.00 calc

loop_
_atom_site_aniso_label
_atom_site_aniso_U_11
_atom_site_aniso_U_22
_atom_site_aniso_U_33
_atom_site_aniso_U_12
_atom_site_aniso_U_13
_atom_site_aniso_U_23
N(1) 0.064(8) 0.033(6) 0.074(10) 0.012(7) -0.006(8) -0.010(6)
N(2) 0.073(9) 0.030(7) 0.08(1) 0.002(7) -0.004(8) 0.007(7)
N(3) 0.07(1) 0.074(9) 0.11(1) -0.001(9) -0.03(1) -0.006(9)
N(4) 0.052(10) 0.070(9) 0.10(1) 0.023(8) -0.007(9) 0.021(9)
N(5) 0.07(1) 0.11(1) 0.14(2) -0.04(1) 0.03(1) 0.00(1)
N(6) 0.13(2) 0.09(1) 0.13(2) -0.04(1) 0.00(1) 0.00(1)
N(7) 0.060(8) 0.050(7) 0.10(1) -0.005(7) 0.016(9) -0.006(8)
N(8) 0.067(9) 0.046(7) 0.058(9) -0.008(7) -0.002(9) -0.007(7)
C(1) 0.08(1) 0.040(9) 0.04(1) 0.008(9) 0.002(9) -0.001(8)
C(2) 0.06(1) 0.06(1) 0.08(1) 0.009(9) -0.01(1) 0.003(9)
C(3) 0.06(1) 0.08(1) 0.08(1) -0.008(10) -0.02(1) -0.01(1)
C(4) 0.09(1) 0.06(1) 0.08(1) -0.008(10) -0.02(1) -0.003(9)
C(5) 0.07(1) 0.06(1) 0.06(1) -0.010(9) -0.013(10) -0.017(9)
C(6) 0.054(10) 0.056(10) 0.07(1) 0.005(9) 0.006(10) -0.011(9)
C(7) 0.08(1) 0.043(9) 0.09(1) 0.011(8) 0.02(1) -0.015(9)
C(8) 0.08(1) 0.030(8) 0.04(1) 0.030(9) 0.02(1) 0.008(8)
C(9) 0.06(1) 0.031(8) 0.09(1) 0.004(8) 0.00(1) -0.003(9)
C(10) 0.07(1) 0.031(8) 0.10(2) 0.015(9) 0.03(1) 0.021(9)
C(11) 0.07(1) 0.05(1) 0.11(2) 0.035(9) 0.02(1) 0.02(1)
C(12) 0.07(1) 0.036(8) 0.07(1) 0.013(8) 0.02(1) -0.005(8)
C(13) 0.05(1) 0.057(9) 0.05(1) 0.006(8) -0.001(9) 0.009(9)
C(14) 0.07(1) 0.06(1) 0.06(1) 0.016(10) -0.02(1) 0.026(9)
C(15) 0.10(1) 0.048(9) 0.05(1) -0.01(1) -0.01(1) 0.011(9)
C(16) 0.11(1) 0.063(10) 0.07(1) 0.01(1) 0.03(1) 0.009(10)
C(17) 0.08(1) 0.07(1) 0.09(1) -0.007(10) 0.02(1) -0.03(1)
C(18) 0.08(1) 0.043(10) 0.11(2) 0.00(1) -0.03(1) -0.01(1)
C(19) 0.08(1) 0.045(10) 0.09(1) -0.002(9) -0.01(1) 0.011(9)
C(20) 0.08(1) 0.07(1) 0.09(1) -0.003(10) -0.02(1) -0.02(1)
C(21) 0.042(10) 0.059(10) 0.09(1) -0.001(8) 0.00(1) -0.01(1)
C(22) 0.048(10) 0.058(9) 0.06(1) -0.009(9) 0.000(9) -0.013(10)
C(23) 0.06(1) 0.04(1) 0.06(1) -0.009(8) 0.013(10) -0.015(9)
C(24) 0.11(2) 0.034(10) 0.09(2) 0.016(9) -0.01(1) -0.009(9)
C(25) 0.15(2) 0.030(9) 0.10(2) -0.04(1) 0.00(1) 0.00(1)
C(26) 0.09(1) 0.04(1) 0.11(2) -0.023(9) 0.03(1) 0.00(1)
C(27) 0.07(1) 0.07(1) 0.09(2) 0.00(1) -0.01(1) 0.02(1)
C(28) 0.05(1) 0.11(2) 0.11(2) 0.00(1) 0.01(1) 0.00(1)
C(29) 0.04(1) 0.12(2) 0.08(2) 0.02(1) 0.01(1) 0.02(1)
C(30) 0.13(2) 0.10(1) 0.07(1) 0.00(1) 0.04(2) 0.00(1)
C(31) 0.15(2) 0.12(2) 0.10(2) -0.01(2) -0.03(2) -0.01(2)
C(32) 0.08(2) 0.10(1) 0.11(2) 0.02(1) 0.03(1) 0.05(1)
C(33) 0.03(1) 0.06(1) 0.15(2) -0.011(9) -0.01(1) -0.01(1)
C(34) 0.07(1) 0.047(8) 0.06(1) -0.009(9) 0.00(1) 0.016(9)
C(35) 0.08(1) 0.045(10) 0.05(1) -0.010(9) -0.01(1) -0.013(9)
C(36) 0.08(1) 0.033(9) 0.12(2) 0.019(9) -0.02(1) -0.01(1)
C(37) 0.12(2) 0.05(1) 0.13(2) -0.01(1) -0.07(2) 0.01(1)
C(38) 0.13(2) 0.07(1) 0.14(2) -0.03(1) 0.01(2) 0.05(1)
C(39) 0.11(1) 0.044(9) 0.07(1) 0.005(8) 0.01(1) -0.002(9)
C(40) 0.06(1) 0.043(9) 0.05(1) -0.009(9) -0.004(10) -0.001(9)
C(41) 0.08(1) 0.05(1) 0.08(1) 0.006(9) 0.01(1) -0.015(9)
C(42) 0.07(1) 0.07(1) 0.08(1) -0.018(10) 0.01(1) -0.011(10)
C(43) 0.06(1) 0.07(1) 0.05(1) -0.012(9) 0.012(10) 0.010(9)
C(44) 0.032(9) 0.036(8) 0.07(1) -0.009(7) 0.012(9) -0.004(8)
C(45) 0.06(1) 0.049(9) 0.07(1) -0.015(8) 0.03(1) -0.007(9)
C(46) 0.05(1) 0.042(10) 0.06(1) -0.012(8) -0.026(10) -0.004(9)
C(47) 0.08(1) 0.04(1) 0.11(2) 0.000(9) 0.00(1) -0.030(10)
C(48) 0.12(2) 0.05(1) 0.14(2) 0.04(1) -0.02(2) -0.01(1)
C(49) 0.10(2) 0.10(1) 0.09(2) 0.04(1) 0.01(1) -0.04(1)
C(50) 0.07(1) 0.08(1) 0.08(1) -0.01(1) 0.00(1) 0.00(1)
C(51) 0.06(1) 0.08(1) 0.08(1) 0.025(10) 0.02(1) -0.01(1)
C(52) 0.10(2) 0.15(2) 0.10(2) 0.03(1) 0.04(1) -0.02(1)

loop_
_atom_type_symbol
_atom_type_description
_atom_type_scat_dispersion_real
_atom_type_scat_dispersion_imag
_atom_type_scat_source
C C 0.003 0.002
;International Tables for Crystallography
(1992, Vol. C, Tables 4.2.6.8 and 6.1.1.1)
;
N N 0.006 0.003
;International Tables for Crystallography
(1992, Vol. C, Tables 4.2.6.8 and 6.1.1.1)
;
H H 0.000 0.000
;International Tables for Crystallography
(1992, Vol. C, Table 6.1.1.2)
;

loop_
_geom_angle_atom_site_label_1
_geom_angle_atom_site_label_2
_geom_angle_atom_site_label_3
_geom_angle
_geom_angle_publ_flag
N(2) N(1) C(1) 118(1) yes
N(1) N(2) C(23) 109(1) yes
N(4) N(3) C(14) 125(1) yes
N(3) N(4) C(12) 123(1) yes
N(6) N(5) C(27) 122(1) yes
N(5) N(6) C(33) 123(1) yes
N(8) N(7) C(44) 117(1) yes
N(7) N(8) C(46) 110(1) yes
N(1) C(1) C(2) 129(1) yes
N(1) C(1) C(6) 109(1) yes
C(2) C(1) C(6) 121(1) yes
C(1) C(2) C(3) 116(1) yes
C(1) C(2) H(1) 120.9 no
C(3) C(2) H(1) 122.4 no
C(2) C(3) C(4) 123(1) yes
C(2) C(3) H(2) 116.5 no
C(4) C(3) H(2) 120.0 no
C(3) C(4) C(5) 119(1) yes
C(3) C(4) H(3) 118.9 no
C(5) C(4) H(3) 121.6 no
C(4) C(5) C(6) 115(1) yes
C(4) C(5) C(7) 121(1) yes
C(6) C(5) C(7) 122(1) yes
C(1) C(6) C(5) 123(1) yes
C(1) C(6) H(4) 119.1 no
C(5) C(6) H(4) 117.0 no
C(5) C(7) C(8) 113(1) yes
C(5) C(7) H(5) 108.5 no
C(5) C(7) H(6) 108.0 no
C(8) C(7) H(5) 111.0 no
C(8) C(7) H(6) 112.9 no
H(5) C(7) H(6) 101.8 no
C(7) C(8) C(9) 120(1) yes
C(7) C(8) C(13) 120(1) yes
C(9) C(8) C(13) 119(1) yes
C(8) C(9) C(10) 120(1) yes
C(8) C(9) H(7) 121.6 no
C(10) C(9) H(7) 117.8 no
C(9) C(10) C(11) 122(1) yes
C(9) C(10) H(8) 120.8 no
C(11) C(10) H(8) 116.4 no
C(10) C(11) C(12) 117(1) yes
C(10) C(11) H(9) 122.7 no
C(12) C(11) H(9) 119.7 no
N(4) C(12) C(11) 120(1) yes
N(4) C(12) C(13) 116(1) yes
C(11) C(12) C(13) 121(1) yes
C(8) C(13) C(12) 118(1) yes
C(8) C(13) H(10) 121.1 no
C(12) C(13) H(10) 120.1 no
N(3) C(14) C(15) 122(1) yes
N(3) C(14) C(19) 113(1) yes
C(15) C(14) C(19) 122(1) yes
C(14) C(15) C(16) 118(1) yes
C(14) C(15) H(11) 120.5 no
C(16) C(15) H(11) 120.9 no
C(15) C(16) C(17) 122(1) yes
C(15) C(16) H(12) 119.8 no
C(17) C(16) H(12) 117.8 no
C(16) C(17) C(18) 118(1) yes
C(16) C(17) H(13) 124.0 no
C(18) C(17) H(13) 117.3 no
C(17) C(18) C(19) 120(1) yes
C(17) C(18) C(20) 122(1) yes
C(19) C(18) C(20) 116(1) yes
C(14) C(19) C(18) 117(1) yes
C(14) C(19) H(14) 119.5 no
C(18) C(19) H(14) 123.2 no
C(18) C(20) C(21) 113(1) yes
C(18) C(20) H(15) 111.6 no
C(18) C(20) H(16) 110.5 no
C(21) C(20) H(15) 108.7 no
C(21) C(20) H(16) 109.9 no
H(15) C(20) H(16) 102.3 no
C(20) C(21) C(22) 120(1) yes
C(20) C(21) C(26) 121(1) yes
C(22) C(21) C(26) 118(1) yes
C(21) C(22) C(23) 121(1) yes
C(21) C(22) H(17) 120.8 no
C(23) C(22) H(17) 117.7 no
N(2) C(23) C(22) 121(1) yes
N(2) C(23) C(24) 118(1) yes
C(22) C(23) C(24) 120(1) yes
C(23) C(24) C(25) 118(1) yes
C(23) C(24) H(18) 119.7 no
C(25) C(24) H(18) 122.1 no
C(24) C(25) C(26) 122(1) yes
C(24) C(25) H(19) 119.8 no
C(26) C(25) H(19) 118.2 no
C(21) C(26) C(25) 119(1) yes
C(21) C(26) H(20) 118.2 no
C(25) C(26) H(20) 121.8 no
N(5) C(27) C(28) 113(1) yes
N(5) C(27) C(32) 124(1) yes
C(28) C(27) C(32) 119(1) yes
C(27) C(28) C(29) 122(1) yes
C(27) C(28) H(21) 120.8 no
C(29) C(28) H(21) 116.6 no
C(28) C(29) C(30) 115(1) yes
C(28) C(29) C(52) 125(1) yes
C(30) C(29) C(52) 118(2) yes
C(29) C(30) C(31) 124(1) yes
C(29) C(30) H(22) 118.2 no
C(31) C(30) H(22) 117.6 no
C(30) C(31) C(32) 116(1) yes
C(30) C(31) H(23) 124.4 no
C(32) C(31) H(23) 118.8 no
C(27) C(32) C(31) 120(1) yes
C(27) C(32) H(24) 119.3 no
C(31) C(32) H(24) 119.8 no
N(6) C(33) C(34) 119(2) yes
N(6) C(33) C(38) 116(2) yes
C(34) C(33) C(38) 121(1) yes
C(33) C(34) C(35) 123(1) yes
C(33) C(34) H(25) 116.4 no
C(35) C(34) H(25) 120.5 no
C(34) C(35) C(36) 115(1) yes
C(34) C(35) C(39) 119(1) yes
C(36) C(35) C(39) 124(1) yes
C(35) C(36) C(37) 120(1) yes
C(35) C(36) H(26) 120.8 no
C(37) C(36) H(26) 118.3 no
C(36) C(37) C(38) 121(2) yes
C(36) C(37) H(27) 124.3 no
C(38) C(37) H(27) 114.0 no
C(33) C(38) C(37) 117(2) yes
C(33) C(38) H(28) 121.0 no
C(37) C(38) H(28) 121.3 no
C(35) C(39) C(40) 113(1) yes
C(35) C(39) H(39) 110.0 no
C(35) C(39) H(40) 110.8 no
C(40) C(39) H(39) 109.8 no
C(40) C(39) H(40) 110.3 no
H(39) C(39) H(40) 102.2 no
C(39) C(40) C(41) 119(1) yes
C(39) C(40) C(45) 121(1) yes
C(41) C(40) C(45) 118(1) yes
C(40) C(41) C(42) 121(1) yes
C(40) C(41) H(29) 119.8 no
C(42) C(41) H(29) 118.1 no
C(41) C(42) C(43) 117(1) yes
C(41) C(42) H(30) 123.2 no
C(43) C(42) H(30) 119.5 no
C(42) C(43) C(44) 121(1) yes
C(42) C(43) H(31) 118.2 no
C(44) C(43) H(31) 120.1 no
N(7) C(44) C(43) 129(1) yes
N(7) C(44) C(45) 111(1) yes
C(43) C(44) C(45) 118(1) yes
C(40) C(45) C(44) 121(1) yes
C(40) C(45) H(32) 120.5 no
C(44) C(45) H(32) 117.8 no
N(8) C(46) C(47) 120(1) yes
N(8) C(46) C(51) 119(1) yes
C(47) C(46) C(51) 119(1) yes
C(46) C(47) C(48) 119(1) yes
C(46) C(47) H(33) 121.6 no
C(48) C(47) H(33) 118.5 no
C(47) C(48) C(49) 120(1) yes
C(47) C(48) H(34) 120.7 no
C(49) C(48) H(34) 119.1 no
C(48) C(49) C(50) 120(1) yes
C(48) C(49) H(35) 120.7 no
C(50) C(49) H(35) 118.8 no
C(49) C(50) C(51) 117(1) yes
C(49) C(50) C(52) 120(1) yes
C(51) C(50) C(52) 122(1) yes
C(46) C(51) C(50) 122(1) yes
C(46) C(51) H(36) 120.3 no
C(50) C(51) H(36) 117.5 no
C(29) C(52) C(50) 112(1) yes
C(29) C(52) H(37) 113.9 no
C(29) C(52) H(38) 108.8 no
C(50) C(52) H(37) 110.0 no
C(50) C(52) H(38) 106.9 no
H(37) C(52) H(38) 103.9 no

loop_
_geom_bond_atom_site_label_1
_geom_bond_atom_site_label_2
_geom_bond_distance
_geom_bond_publ_flag
N(1) N(2) 1.23(1) yes
N(1) C(1) 1.46(2) yes
N(2) C(23) 1.43(2) yes
N(3) N(4) 1.28(2) yes
N(3) C(14) 1.43(2) yes
N(4) C(12) 1.47(2) yes
N(5) N(6) 1.26(2) yes
N(5) C(27) 1.48(2) yes
N(6) C(33) 1.46(2) yes
N(7) N(8) 1.23(1) yes
N(7) C(44) 1.38(2) yes
N(8) C(46) 1.44(2) yes
C(1) C(2) 1.36(2) yes
C(1) C(6) 1.37(2) yes
C(2) C(3) 1.37(2) yes
C(2) H(1) 0.970 no
C(3) C(4) 1.39(2) yes
C(3) H(2) 0.998 no
C(4) C(5) 1.40(2) yes
C(4) H(3) 0.971 no
C(5) C(6) 1.37(2) yes
C(5) C(7) 1.52(2) yes
C(6) H(4) 0.994 no
C(7) C(8) 1.48(2) yes
C(7) H(5) 1.013 no
C(7) H(6) 0.985 no
C(8) C(9) 1.38(2) yes
C(8) C(13) 1.41(2) yes
C(9) C(10) 1.36(2) yes
C(9) H(7) 0.987 no
C(10) C(11) 1.37(2) yes
C(10) H(8) 0.973 no
C(11) C(12) 1.41(2) yes
C(11) H(9) 1.006 no
C(12) C(13) 1.39(2) yes
C(13) H(10) 1.002 no
C(14) C(15) 1.35(2) yes
C(14) C(19) 1.39(2) yes
C(15) C(16) 1.36(2) yes
C(15) H(11) 0.990 no
C(16) C(17) 1.37(2) yes
C(16) H(12) 1.015 no
C(17) C(18) 1.39(2) yes
C(17) H(13) 0.970 no
C(18) C(19) 1.40(2) yes
C(18) C(20) 1.50(2) yes
C(19) H(14) 1.006 no
C(20) C(21) 1.52(2) yes
C(20) H(15) 1.002 no
C(20) H(16) 0.989 no
C(21) C(22) 1.37(2) yes
C(21) C(26) 1.38(2) yes
C(22) C(23) 1.39(2) yes
C(22) H(17) 1.017 no
C(23) C(24) 1.40(2) yes
C(24) C(25) 1.35(2) yes
C(24) H(18) 0.988 no
C(25) C(26) 1.40(2) yes
C(25) H(19) 0.985 no
C(26) H(20) 1.025 no
C(27) C(28) 1.41(2) yes
C(27) C(32) 1.31(2) yes
C(28) C(29) 1.36(2) yes
C(28) H(21) 1.001 no
C(29) C(30) 1.39(2) yes
C(29) C(52) 1.50(2) yes
C(30) C(31) 1.37(2) yes
C(30) H(22) 0.993 no
C(31) C(32) 1.44(3) yes
C(31) H(23) 0.994 no
C(32) H(24) 1.052 no
C(33) C(34) 1.31(2) yes
C(33) C(38) 1.39(2) yes
C(34) C(35) 1.38(2) yes
C(34) H(25) 0.982 no
C(35) C(36) 1.40(2) yes
C(35) C(39) 1.46(2) yes
C(36) C(37) 1.36(3) yes
C(36) H(26) 0.995 no
C(37) C(38) 1.35(3) yes
C(37) H(27) 1.026 no
C(38) H(28) 1.008 no
C(39) C(40) 1.52(2) yes
C(39) H(39) 1.006 no
C(39) H(40) 0.988 no
C(40) C(41) 1.38(2) yes
C(40) C(45) 1.36(2) yes
C(41) C(42) 1.43(2) yes
C(41) H(29) 1.007 no
C(42) C(43) 1.37(2) yes
C(42) H(30) 0.987 no
C(43) C(44) 1.38(2) yes
C(43) H(31) 1.012 no
C(44) C(45) 1.40(2) yes
C(45) H(32) 0.991 no
C(46) C(47) 1.38(2) yes
C(46) C(51) 1.35(2) yes
C(47) C(48) 1.38(2) yes
C(47) H(33) 0.986 no
C(48) C(49) 1.36(2) yes
C(48) H(34) 0.985 no
C(49) C(50) 1.40(2) yes
C(49) H(35) 1.014 no
C(50) C(51) 1.38(2) yes
C(50) C(52) 1.55(2) yes
C(51) H(36) 1.004 no
C(52) H(37) 0.955 no
C(52) H(38) 1.014 no

loop_
_geom_torsion_atom_site_label_1
_geom_torsion_atom_site_label_2
_geom_torsion_atom_site_label_3
_geom_torsion_atom_site_label_4
_geom_torsion
_geom_torsion_publ_flag
N(1) N(2) C(23) C(22) 25(1) yes
N(1) N(2) C(23) C(24) -158(1) yes
N(1) C(1) C(2) C(3) 174(1) yes
N(1) C(1) C(6) C(5) -173(1) yes
N(2) N(1) C(1) C(2) 1(2) yes
N(2) N(1) C(1) C(6) 175(1) yes
N(2) C(23) C(22) C(21) 178(1) yes
N(2) C(23) C(24) C(25) 179(1) yes
N(3) N(4) C(12) C(11) 102(1) yes
N(3) N(4) C(12) C(13) -94(1) yes
N(3) C(14) C(15) C(16) -168(1) yes
N(3) C(14) C(19) C(18) 172(1) yes
N(4) N(3) C(14) C(15) -51(2) yes
N(4) N(3) C(14) C(19) 142(1) yes
N(4) C(12) C(11) C(10) 165(1) yes
N(4) C(12) C(13) C(8) -168(1) yes
N(5) N(6) C(33) C(34) 93(2) yes
N(5) N(6) C(33) C(38) -104(2) yes
N(5) C(27) C(28) C(29) -168(1) yes
N(5) C(27) C(32) C(31) 165(1) yes
N(6) N(5) C(27) C(28) -141(2) yes
N(6) N(5) C(27) C(32) 54(2) yes
N(6) C(33) C(34) C(35) 166(1) yes
N(6) C(33) C(38) C(37) -166(1) yes
N(7) N(8) C(46) C(47) 148(1) yes
N(7) N(8) C(46) C(51) -27(1) yes
N(7) C(44) C(43) C(42) -176(1) yes
N(7) C(44) C(45) C(40) 172(1) yes
N(8) N(7) C(44) C(43) 11(2) yes
N(8) N(7) C(44) C(45) -169(1) yes
N(8) C(46) C(47) C(48) -178(1) yes
N(8) C(46) C(51) C(50) 178(1) yes
C(1) N(1) N(2) C(23) -172(1) yes
C(1) C(2) C(3) C(4) -1(2) yes
C(1) C(6) C(5) C(4) -1(2) yes
C(1) C(6) C(5) C(7) -178(1) yes
C(2) C(1) C(6) C(5) 0(2) yes
C(2) C(3) C(4) C(5) 0(2) yes
C(3) C(2) C(1) C(6) 0(2) yes
C(3) C(4) C(5) C(6) 0(2) yes
C(3) C(4) C(5) C(7) 177(1) yes
C(4) C(5) C(7) C(8) 129(1) yes
C(5) C(7) C(8) C(9) -104(1) yes
C(5) C(7) C(8) C(13) 80(1) yes
C(6) C(5) C(7) C(8) -53(2) yes
C(7) C(8) C(9) C(10) -176(1) yes
C(7) C(8) C(13) C(12) 179(1) yes
C(8) C(9) C(10) C(11) 0(2) yes
C(8) C(13) C(12) C(11) -6(1) yes
C(9) C(8) C(13) C(12) 4(1) yes
C(9) C(10) C(11) C(12) 0(2) yes
C(10) C(9) C(8) C(13) -1(1) yes
C(10) C(11) C(12) C(13) 4(1) yes
C(12) N(4) N(3) C(14) -1(2) yes
C(14) C(15) C(16) C(17) 1(2) yes
C(14) C(19) C(18) C(17) -5(2) yes
C(14) C(19) C(18) C(20) 174(1) yes
C(15) C(14) C(19) C(18) 5(2) yes
C(15) C(16) C(17) C(18) -1(2) yes
C(16) C(15) C(14) C(19) -3(2) yes
C(16) C(17) C(18) C(19) 3(2) yes
C(16) C(17) C(18) C(20) -176(1) yes
C(17) C(18) C(20) C(21) 77(2) yes
C(18) C(20) C(21) C(22) 16(2) yes
C(18) C(20) C(21) C(26) -164(1) yes
C(19) C(18) C(20) C(21) -102(1) yes
C(20) C(21) C(22) C(23) -179(1) yes
C(20) C(21) C(26) C(25) 178(1) yes
C(21) C(22) C(23) C(24) 2(2) yes
C(21) C(26) C(25) C(24) 0(2) yes
C(22) C(21) C(26) C(25) -2(2) yes
C(22) C(23) C(24) C(25) -4(2) yes
C(23) C(22) C(21) C(26) 1(2) yes
C(23) C(24) C(25) C(26) 3(2) yes
C(27) N(5) N(6) C(33) 6(3) yes
C(27) C(28) C(29) C(30) 4(2) yes
C(27) C(28) C(29) C(52) -177(1) yes
C(27) C(32) C(31) C(30) 0(3) yes
C(28) C(27) C(32) C(31) 2(2) yes
C(28) C(29) C(30) C(31) -2(2) yes
C(28) C(29) C(52) C(50) 97(2) yes
C(29) C(28) C(27) C(32) -3(2) yes
C(29) C(30) C(31) C(32) 0(3) yes
C(29) C(52) C(50) C(49) 166(1) yes
C(29) C(52) C(50) C(51) -13(2) yes
C(30) C(29) C(52) C(50) -83(2) yes
C(31) C(30) C(29) C(52) 178(1) yes
C(33) C(34) C(35) C(36) -2(2) yes
C(33) C(34) C(35) C(39) -177(1) yes
C(33) C(38) C(37) C(36) 2(3) yes
C(34) C(33) C(38) C(37) -5(2) yes
C(34) C(35) C(36) C(37) 0(2) yes
C(34) C(35) C(39) C(40) -81(1) yes
C(35) C(34) C(33) C(38) 5(2) yes
C(35) C(36) C(37) C(38) 0(2) yes
C(35) C(39) C(40) C(41) -128(1) yes
C(35) C(39) C(40) C(45) 55(2) yes
C(36) C(35) C(39) C(40) 104(1) yes
C(37) C(36) C(35) C(39) 174(1) yes
C(39) C(40) C(41) C(42) -176(1) yes
C(39) C(40) C(45) C(44) -178(1) yes
C(40) C(41) C(42) C(43) -2(2) yes
C(40) C(45) C(44) C(43) -7(2) yes
C(41) C(40) C(45) C(44) 5(2) yes
C(41) C(42) C(43) C(44) 1(2) yes
C(42) C(41) C(40) C(45) 0(2) yes
C(42) C(43) C(44) C(45) 3(2) yes
C(44) N(7) N(8) C(46) 169(1) yes
C(46) C(47) C(48) C(49) 0(2) yes
C(46) C(51) C(50) C(49) 0(2) yes
C(46) C(51) C(50) C(52) 179(1) yes
C(47) C(46) C(51) C(50) 2(2) yes
C(47) C(48) C(49) C(50) 1(3) yes
C(48) C(47) C(46) C(51) -2(2) yes
C(48) C(49) C(50) C(51) -1(2) yes
C(48) C(49) C(50) C(52) 178(1) yes
C(48) C(49) C(50) C(52) 178(1) yes

loop_
_cod_related_entry_id
_cod_related_entry_database
_cod_related_entry_code
1 ChemSpider 30658560
